data_8102774
loop_
_publ_author_name
'Li-Jing Fan'
'Ying-Ying Liu'

_publ_section_title
;
 Crystal structure of hexaaquabis(hydrogen
 m-benzene-1,3,5-tricarboxylato-kO)-[m2-N,N'-bis(3-pyridylmethylamino)butane-k2N:N']dinickel(II)
 sesquihydrate, Ni2(H2O)6(C9H4O6)2(C16H22N4) &#x00B7; 1.5H2O
;
_journal_issue 3
_journal_name_full 'Zeitschrift f\"ur Kristallographie - New Crystal Structures'
_journal_page_first 535
_journal_volume 225
_journal_year 2010
_chemical_formula_moiety 'C68 H90 N8 Ni4 O39'
_chemical_formula_sum 'C68 H90 N8 Ni4 O39'
_chemical_formula_weight 1878.32
_chemical_melting_point ?
_chemical_name_systematic
;
Poly{[tetrahydratebis(<i>\m</i>-benzene-1,3,5-tricarboxylato-<i>\k</i>O)\
[<i>\m^2^</i>-<i>N</i>,<i>N</i>'-bis(3-pyridylmethylamino)butane-\
<i>\k^2^</i>N:N']bisnickel(II)] trihydrate},
{[Ni~2~(C~9~H~4~O~6~)~2~(C~16~H~22~N~4~)(H~2~O)~6~].1.5H~2~O}
;
_space_group_IT_number 2
_symmetry_cell_setting triclinic
_symmetry_space_group_name_Hall '-P 1'
_symmetry_space_group_name_H-M 'P -1'
_atom_sites_solution_hydrogens geom
_atom_sites_solution_primary direct
_atom_sites_solution_secondary difmap
_audit_creation_method SHELXL-97
_cell_angle_alpha 97.406(4)
_cell_angle_beta 102.509(4)
_cell_angle_gamma 107.112(4)
_cell_formula_units_Z 1
_cell_length_a 11.9487(6)
_cell_length_b 12.0469(6)
_cell_length_c 14.9025(5)
_cell_measurement_reflns_used 4436
_cell_measurement_temperature 293(2)
_cell_measurement_theta_max 29.2188
_cell_measurement_theta_min 4.1869
_cell_volume 1958.39(17)
_computing_cell_refinement CrysAlis
_computing_data_collection 'CrysAlis [2]'
_computing_data_reduction CrysAlis
_computing_structure_refinement 'SHELXL-97 [4](Sheldrick, 1997)'
_computing_structure_solution 'SHELXS-97 [3]'
_diffrn_ambient_temperature 293(2)
_diffrn_detector_area_resol_mean 10.0
_diffrn_measured_fraction_theta_full 0.991
_diffrn_measured_fraction_theta_max 0.841
_diffrn_measurement_device_type 'Oxford Diffraction Gemini R Ultra'
_diffrn_measurement_method '\w scan'
_diffrn_radiation_monochromator graphite
_diffrn_radiation_source 'fine-focus sealed tube'
_diffrn_radiation_type MoK\a
_diffrn_radiation_wavelength 0.71073
_diffrn_reflns_av_R_equivalents 0.0402
_diffrn_reflns_av_sigmaI/netI 0.1202
_diffrn_reflns_limit_h_max 15
_diffrn_reflns_limit_h_min -16
_diffrn_reflns_limit_k_max 16
_diffrn_reflns_limit_k_min -16
_diffrn_reflns_limit_l_max 15
_diffrn_reflns_limit_l_min -20
_diffrn_reflns_number 15374
_diffrn_reflns_theta_full 25.00
_diffrn_reflns_theta_max 29.28
_diffrn_reflns_theta_min 4.20
_exptl_absorpt_coefficient_mu 1.049
_exptl_absorpt_correction_T_max 0.769
_exptl_absorpt_correction_T_min 0.692
_exptl_absorpt_correction_type multi-scan
_exptl_crystal_colour green
_exptl_crystal_density_diffrn 1.593
_exptl_crystal_density_method 'not measured'
_exptl_crystal_description block
_exptl_crystal_F_000 978
_exptl_crystal_size_max 0.45
_exptl_crystal_size_mid 0.3
_exptl_crystal_size_min 0.25
_refine_diff_density_max 0.983
_refine_diff_density_min -0.717
_refine_diff_density_rms 0.090
_refine_ls_extinction_method none
_refine_ls_goodness_of_fit_ref 0.926
_refine_ls_hydrogen_treatment mixed
_refine_ls_matrix_type full
_refine_ls_number_parameters 553
_refine_ls_number_reflns 9010
_refine_ls_number_restraints 249
_refine_ls_restrained_S_all 0.957
_refine_ls_R_factor_all 0.1084
_refine_ls_R_factor_gt 0.0524
_refine_ls_shift/su_max 0.001
_refine_ls_shift/su_mean 0.000
_refine_ls_structure_factor_coef Fsqd
_refine_ls_weighting_details 'calc w=1/[\s^2^(Fo^2^)+(0.0590P)^2^+0.0000P] where P=(Fo^2^+2Fc^2^)/3'
_refine_ls_weighting_scheme calc
_refine_ls_wR_factor_gt 0.1217
_refine_ls_wR_factor_ref 0.1339
_reflns_number_gt 4771
_reflns_number_total 9010
_reflns_threshold_expression >2sigma(I)
_cod_data_source_file 1267-3073.cff
_cod_data_source_block mm
_cod_depositor_comments
;
The following automatic conversions were performed:

'_chemical_melting_point' value 'not measured' was changed to '?' -
the value is undefined or not given.

Automatic conversion script
Id: cif_fix_values 1569 2011-02-09 13:29:24Z adriana 
;
_cod_original_cell_volume 1958.39(15)
_cod_database_code 8102774

loop_
_symmetry_equiv_pos_as_xyz
'x, y, z'
'-x, -y, -z'

loop_
_atom_site_label
_atom_site_type_symbol
_atom_site_fract_x
_atom_site_fract_y
_atom_site_fract_z
_atom_site_U_iso_or_equiv
_atom_site_adp_type
_atom_site_occupancy
_atom_site_symmetry_multiplicity
_atom_site_calc_flag
_atom_site_refinement_flags
_atom_site_disorder_assembly
_atom_site_disorder_group
C1 C 0.3306(4) 0.4800(4) 0.3204(3) 0.0347(11) Uani 1 1 d . . .
H1 H 0.3348 0.4743 0.2585 0.042 Uiso 1 1 calc RU . .
C2 C 0.3253(5) 0.5841(4) 0.3665(3) 0.0414(12) Uani 1 1 d . . .
H2 H 0.3264 0.6474 0.3365 0.050 Uiso 1 1 calc RU . .
C3 C 0.3183(4) 0.5924(4) 0.4580(3) 0.0344(11) Uani 1 1 d . . .
H3 H 0.3147 0.6618 0.4908 0.041 Uiso 1 1 calc RU . .
C4 C 0.3240(4) 0.3962(4) 0.4499(3) 0.0256(9) Uani 1 1 d . . .
H4 H 0.3249 0.3322 0.4786 0.031 Uiso 1 1 calc RU . .
C5 C 0.3168(4) 0.4967(4) 0.5009(3) 0.0249(9) Uani 1 1 d . . .
C6 C 0.3068(4) 0.4987(4) 0.6010(3) 0.0267(9) Uani 1 1 d . . .
H6A H 0.3209 0.4294 0.6212 0.032 Uiso 1 1 calc RU . .
H6B H 0.3686 0.5687 0.6425 0.032 Uiso 1 1 calc RU . .
C7 C 0.1587(4) 0.4699(4) 0.6972(3) 0.0286(10) Uani 1 1 d . . .
H7A H 0.2126 0.5330 0.7494 0.034 Uiso 1 1 calc RU . .
H7B H 0.1754 0.3974 0.7061 0.034 Uiso 1 1 calc RU . .
C8 C 0.0282(4) 0.4538(4) 0.6972(3) 0.0312(10) Uani 1 1 d . . .
H8A H -0.0252 0.3850 0.6495 0.037 Uiso 1 1 calc RU . .
H8B H 0.0088 0.5227 0.6811 0.037 Uiso 1 1 calc RU . .
C9 C 0.0051(4) 0.4377(4) 0.7919(3) 0.0311(10) Uani 1 1 d . . .
H9A H -0.0749 0.4416 0.7915 0.037 Uiso 1 1 calc RU . .
H9B H 0.0643 0.5025 0.8404 0.037 Uiso 1 1 calc RU . .
C10 C 0.0124(4) 0.3205(4) 0.8160(3) 0.0287(10) Uani 1 1 d . . .
H10A H -0.0477 0.2550 0.7685 0.034 Uiso 1 1 calc RU . .
H10B H 0.0921 0.3157 0.8166 0.034 Uiso 1 1 calc RU . .
C11 C 0.0001(4) 0.1993(4) 0.9388(3) 0.0342(11) Uani 1 1 d . . .
H11A H 0.0691 0.1839 0.9222 0.041 Uiso 1 1 calc RU . .
H11B H -0.0725 0.1335 0.9046 0.041 Uiso 1 1 calc RU . .
C12 C 0.0161(4) 0.2075(4) 1.0428(3) 0.0303(10) Uani 1 1 d . . .
C13 C 0.1254(4) 0.2139(4) 1.0999(3) 0.0291(10) Uani 1 1 d . . .
H13 H 0.1874 0.2102 1.0724 0.035 Uiso 1 1 calc RU . .
C14 C 0.0591(4) 0.2329(4) 1.2328(3) 0.0379(11) Uani 1 1 d . . .
H14 H 0.0740 0.2427 1.2977 0.045 Uiso 1 1 calc RU . .
C15 C -0.0539(5) 0.2267(5) 1.1807(3) 0.0493(14) Uani 1 1 d . . .
H15 H -0.1141 0.2312 1.2100 0.059 Uiso 1 1 calc RU . .
C16 C -0.0762(5) 0.2137(5) 1.0847(3) 0.0447(13) Uani 1 1 d . . .
H16 H -0.1518 0.2092 1.0482 0.054 Uiso 1 1 calc RU . .
C17 C 0.2407(4) 0.0587(4) 0.4044(3) 0.0368(11) Uani 1 1 d . . .
C18 C 0.1379(4) -0.0327(4) 0.4225(3) 0.0270(9) Uani 1 1 d . . .
C19 C 0.1598(4) -0.1081(4) 0.4827(3) 0.0266(9) Uani 1 1 d . . .
H19 H 0.2395 -0.1020 0.5108 0.032 Uiso 1 1 calc RU . .
C20 C 0.0653(4) -0.1916(3) 0.5011(3) 0.0218(9) Uani 1 1 d . . .
C21 C 0.0840(4) -0.2811(4) 0.5600(2) 0.0221(9) Uani 1 1 d . . .
C22 C -0.0531(4) -0.1977(3) 0.4609(3) 0.0239(9) Uani 1 1 d . . .
H22 H -0.1171 -0.2524 0.4745 0.029 Uiso 1 1 calc R . .
C23 C -0.0781(4) -0.1232(4) 0.4004(3) 0.0263(9) Uani 1 1 d . . .
C24 C -0.2093(4) -0.1363(4) 0.3581(3) 0.0304(10) Uani 1 1 d . . .
C25 C 0.0181(4) -0.0422(4) 0.3813(3) 0.0267(9) Uani 1 1 d . . .
H25 H 0.0027 0.0068 0.3402 0.032 Uiso 1 1 calc R . .
C26 C 0.4842(4) 0.2906(4) 0.1559(3) 0.0253(9) Uani 1 1 d . . .
C27 C 0.5569(4) 0.3829(3) 0.1136(2) 0.0212(8) Uani 1 1 d . . .
C28 C 0.6253(4) 0.3519(4) 0.0555(3) 0.0234(9) Uani 1 1 d . . .
H28 H 0.6250 0.2741 0.0438 0.028 Uiso 1 1 calc RU . .
C29 C 0.6933(4) 0.4351(3) 0.0155(3) 0.0218(9) Uani 1 1 d . . .
C30 C 0.7739(4) 0.4073(4) -0.0437(3) 0.0275(10) Uani 1 1 d . . .
C31 C 0.6942(4) 0.5506(4) 0.0343(3) 0.0250(9) Uani 1 1 d . . .
H31 H 0.7396 0.6068 0.0072 0.030 Uiso 1 1 calc R . .
C32 C 0.6287(4) 0.5848(3) 0.0930(3) 0.0222(9) Uani 1 1 d . . .
C33 C 0.6392(4) 0.7134(4) 0.1134(3) 0.0290(10) Uani 1 1 d . . .
C34 C 0.5597(4) 0.5001(4) 0.1319(2) 0.0223(9) Uani 1 1 d . . .
H34 H 0.5149 0.5217 0.1706 0.027 Uiso 1 1 calc RU . .
N1 N 0.3300(3) 0.3873(3) 0.3599(2) 0.0279(8) Uani 1 1 d . . .
N2 N 0.1478(3) 0.2253(3) 1.1939(2) 0.0282(8) Uani 1 1 d . . .
N3 N 0.1840(3) 0.4994(3) 0.6075(2) 0.0223(7) Uani 1 1 d D . .
N4 N -0.0101(3) 0.3109(3) 0.9105(2) 0.0266(8) Uani 1 1 d D . .
O1 O 0.3465(3) 0.0638(4) 0.4424(3) 0.0799(13) Uani 1 1 d U . .
O2 O 0.2158(3) 0.1283(3) 0.3543(2) 0.0341(7) Uani 1 1 d U . .
O3 O -0.2278(3) -0.0639(3) 0.30813(19) 0.0331(7) Uani 1 1 d U . .
O4 O -0.2879(3) -0.2156(3) 0.3766(3) 0.0549(10) Uani 1 1 d U . .
O3W O 0.2909(3) 0.0644(3) 0.1877(2) 0.0379(7) Uani 1 1 d U . .
O5 O -0.0053(3) -0.3688(3) 0.55421(19) 0.0323(7) Uani 1 1 d U . .
O4W O 0.4732(3) 0.2178(3) 0.3644(2) 0.0335(7) Uani 1 1 d U . .
O6 O 0.1893(3) -0.2660(2) 0.60917(19) 0.0318(7) Uani 1 1 d U . .
H6 H 0.2370 -0.2052 0.6022 0.048 Uiso 1 1 calc RU . .
O5W O 0.5216(3) 0.8434(3) 0.3260(2) 0.0494(9) Uani 1 1 d U . .
O7 O 0.5002(3) 0.1908(3) 0.1496(2) 0.0381(8) Uani 1 1 d U . .
O6W O 0.4364(3) 0.8999(3) 0.1409(2) 0.0431(8) Uani 1 1 d U . .
O8 O 0.4105(3) 0.3179(2) 0.19587(19) 0.0311(7) Uani 1 1 d U . .
O7W O 0.6174(3) 1.0890(2) 0.28250(19) 0.0331(7) Uani 1 1 d U . .
O9 O 0.7541(3) 0.2999(3) -0.0802(2) 0.0351(7) Uani 1 1 d U . .
H9 H 0.6964 0.2570 -0.0658 0.053 Uiso 1 1 calc RU . .
O8W O 0.6952(3) 0.9840(3) 0.1299(2) 0.0460(8) Uani 1 1 d U . .
O10 O 0.8580(3) 0.4912(3) -0.0514(2) 0.0403(8) Uani 1 1 d U . .
O11 O 0.7108(3) 0.7834(3) 0.0790(3) 0.0520(9) Uani 1 1 d U . .
O12 O 0.5779(3) 0.7427(2) 0.1649(2) 0.0320(7) Uani 1 1 d U . .
Ni1 Ni 0.31312(5) 0.22544(5) 0.27699(3) 0.02502(15) Uani 1 1 d . . .
Ni2 Ni 0.60459(5) 0.91342(5) 0.22692(4) 0.03011(16) Uani 1 1 d . . .
H3N H 0.184(4) 0.569(2) 0.608(3) 0.036 Uiso 1 1 d DU . .
H4N H 0.040(3) 0.372(3) 0.950(3) 0.036 Uiso 1 1 d DU . .
O1W O 0.2669(5) -0.1448(5) 0.2657(5) 0.1065(16) Uani 1 1 d DU . .
H1A H 0.239(7) -0.227(3) 0.239(6) 0.160 Uiso 1 1 d DU . .
H1B H 0.329(6) -0.151(7) 0.315(5) 0.160 Uiso 1 1 d DU . .
O2W O 0.5000 1.0000 0.0000 0.162(4) Uani 1 2 d SDU . .
H2A H 0.575(8) 1.064(9) 0.031(9) 0.243 Uiso 1 1 d D . .

loop_
_atom_site_aniso_label
_atom_site_aniso_U_11
_atom_site_aniso_U_22
_atom_site_aniso_U_33
_atom_site_aniso_U_23
_atom_site_aniso_U_13
_atom_site_aniso_U_12
C1 0.048(3) 0.030(3) 0.033(2) 0.013(2) 0.024(2) 0.012(2)
C2 0.062(4) 0.029(3) 0.039(3) 0.018(2) 0.021(2) 0.013(2)
C3 0.044(3) 0.024(2) 0.038(2) 0.005(2) 0.017(2) 0.012(2)
C4 0.025(2) 0.023(2) 0.029(2) 0.0102(18) 0.0085(18) 0.0070(18)
C5 0.020(2) 0.026(2) 0.025(2) 0.0031(18) 0.0070(17) 0.0027(18)
C6 0.025(2) 0.030(2) 0.022(2) 0.0033(18) 0.0063(17) 0.0061(19)
C7 0.029(3) 0.040(3) 0.021(2) 0.0127(19) 0.0110(18) 0.013(2)
C8 0.036(3) 0.040(3) 0.027(2) 0.016(2) 0.0149(19) 0.016(2)
C9 0.038(3) 0.041(3) 0.025(2) 0.016(2) 0.0167(19) 0.020(2)
C10 0.036(3) 0.036(3) 0.0177(19) 0.0068(18) 0.0124(18) 0.012(2)
C11 0.041(3) 0.033(3) 0.034(2) 0.013(2) 0.011(2) 0.016(2)
C12 0.035(3) 0.031(2) 0.032(2) 0.018(2) 0.015(2) 0.012(2)
C13 0.031(3) 0.031(2) 0.031(2) 0.0147(19) 0.0132(19) 0.012(2)
C14 0.045(3) 0.050(3) 0.030(2) 0.018(2) 0.021(2) 0.021(2)
C15 0.040(3) 0.084(4) 0.043(3) 0.031(3) 0.026(2) 0.031(3)
C16 0.033(3) 0.069(4) 0.043(3) 0.030(3) 0.016(2) 0.020(3)
C17 0.025(3) 0.039(3) 0.052(3) 0.022(2) 0.012(2) 0.011(2)
C18 0.025(2) 0.026(2) 0.033(2) 0.0128(19) 0.0120(19) 0.0086(19)
C19 0.021(2) 0.030(2) 0.031(2) 0.0119(19) 0.0062(18) 0.0108(19)
C20 0.024(2) 0.019(2) 0.0237(19) 0.0065(17) 0.0056(17) 0.0085(17)
C21 0.024(2) 0.023(2) 0.0174(18) 0.0031(17) 0.0026(17) 0.0070(18)
C22 0.023(2) 0.020(2) 0.027(2) 0.0075(17) 0.0058(17) 0.0044(17)
C23 0.029(2) 0.023(2) 0.028(2) 0.0054(18) 0.0052(18) 0.0103(19)
C24 0.028(3) 0.028(2) 0.033(2) 0.010(2) 0.0027(19) 0.008(2)
C25 0.035(3) 0.023(2) 0.025(2) 0.0132(18) 0.0078(18) 0.0097(19)
C26 0.025(2) 0.029(2) 0.025(2) 0.0064(18) 0.0086(18) 0.0110(19)
C27 0.022(2) 0.024(2) 0.0170(18) 0.0020(16) 0.0052(16) 0.0076(17)
C28 0.023(2) 0.022(2) 0.025(2) 0.0015(17) 0.0054(17) 0.0086(18)
C29 0.019(2) 0.025(2) 0.0210(19) 0.0002(17) 0.0062(16) 0.0085(17)
C30 0.023(2) 0.036(3) 0.025(2) 0.004(2) 0.0085(18) 0.012(2)
C31 0.023(2) 0.028(2) 0.025(2) 0.0085(18) 0.0087(17) 0.0063(18)
C32 0.019(2) 0.023(2) 0.024(2) 0.0056(17) 0.0037(17) 0.0091(17)
C33 0.026(2) 0.026(2) 0.034(2) 0.0035(19) 0.0061(19) 0.009(2)
C34 0.020(2) 0.029(2) 0.0203(19) 0.0035(17) 0.0062(16) 0.0120(18)
N1 0.032(2) 0.026(2) 0.0327(19) 0.0104(16) 0.0183(16) 0.0099(16)
N2 0.032(2) 0.032(2) 0.0264(18) 0.0132(16) 0.0131(16) 0.0122(17)
N3 0.028(2) 0.0217(19) 0.0228(16) 0.0111(15) 0.0100(14) 0.0116(16)
N4 0.031(2) 0.029(2) 0.0202(17) 0.0095(15) 0.0106(15) 0.0068(17)
O1 0.034(2) 0.095(3) 0.127(3) 0.080(3) 0.024(2) 0.020(2)
O2 0.0337(18) 0.0347(17) 0.0436(17) 0.0238(14) 0.0192(14) 0.0126(14)
O3 0.0287(17) 0.0319(17) 0.0386(16) 0.0149(14) 0.0014(13) 0.0121(14)
O4 0.0253(19) 0.058(2) 0.081(2) 0.045(2) 0.0043(17) 0.0063(17)
O3W 0.0362(18) 0.0291(17) 0.0462(17) 0.0016(14) 0.0113(14) 0.0100(14)
O5 0.0289(18) 0.0287(17) 0.0341(16) 0.0184(14) 0.0008(13) 0.0022(14)
O4W 0.0255(17) 0.0343(17) 0.0398(16) 0.0083(14) 0.0104(13) 0.0072(14)
O6 0.0276(18) 0.0223(16) 0.0392(16) 0.0109(13) -0.0004(14) 0.0040(13)
O5W 0.040(2) 0.054(2) 0.065(2) 0.0310(18) 0.0234(17) 0.0167(17)
O7 0.047(2) 0.0294(17) 0.0521(19) 0.0199(15) 0.0274(16) 0.0194(15)
O6W 0.041(2) 0.0332(18) 0.0477(18) 0.0006(15) -0.0057(15) 0.0181(15)
O8 0.0395(19) 0.0256(16) 0.0364(16) 0.0101(13) 0.0241(14) 0.0112(14)
O7W 0.0303(17) 0.0249(16) 0.0392(16) -0.0003(13) 0.0019(13) 0.0103(13)
O9 0.0291(17) 0.0321(18) 0.0452(18) 0.0002(15) 0.0193(14) 0.0085(14)
O8W 0.064(2) 0.0328(19) 0.0472(18) 0.0175(15) 0.0262(17) 0.0126(17)
O10 0.0348(19) 0.039(2) 0.0479(19) 0.0038(15) 0.0273(15) 0.0041(16)
O11 0.066(3) 0.0277(18) 0.080(2) 0.0168(17) 0.050(2) 0.0165(17)
O12 0.0340(18) 0.0243(16) 0.0409(16) 0.0026(13) 0.0143(14) 0.0132(14)
Ni1 0.0281(3) 0.0237(3) 0.0272(3) 0.0092(2) 0.0143(2) 0.0077(2)
Ni2 0.0281(3) 0.0256(3) 0.0363(3) 0.0057(2) 0.0052(2) 0.0113(3)
O1W 0.097(4) 0.091(4) 0.142(4) 0.027(3) 0.051(3) 0.032(3)
O2W 0.200(10) 0.174(9) 0.096(6) 0.077(6) 0.012(6) 0.039(7)

loop_
_atom_type_symbol
_atom_type_description
_atom_type_scat_dispersion_real
_atom_type_scat_dispersion_imag
_atom_type_scat_source
C C 0.0033 0.0016 'International Tables Vol C Tables 4.2.6.8 and 6.1.1.4'
H H 0.0000 0.0000 'International Tables Vol C Tables 4.2.6.8 and 6.1.1.4'
N N 0.0061 0.0033 'International Tables Vol C Tables 4.2.6.8 and 6.1.1.4'
O O 0.0106 0.0060 'International Tables Vol C Tables 4.2.6.8 and 6.1.1.4'
Ni Ni 0.3393 1.1124 'International Tables Vol C Tables 4.2.6.8 and 6.1.1.4'

loop_
_geom_angle_atom_site_label_1
_geom_angle_atom_site_label_2
_geom_angle_atom_site_label_3
_geom_angle
_geom_angle_site_symmetry_1
_geom_angle_site_symmetry_3
_geom_angle_publ_flag
N1 C1 C2 123.3(4) . . ?
N1 C1 H1 118.3 . . ?
C2 C1 H1 118.3 . . ?
C1 C2 C3 118.4(4) . . ?
C1 C2 H2 120.8 . . ?
C3 C2 H2 120.8 . . ?
C2 C3 C5 119.6(4) . . ?
C2 C3 H3 120.2 . . ?
C5 C3 H3 120.2 . . ?
N1 C4 C5 122.4(4) . . ?
N1 C4 H4 118.8 . . ?
C5 C4 H4 118.8 . . ?
C4 C5 C3 118.2(4) . . ?
C4 C5 C6 119.3(4) . . ?
C3 C5 C6 122.5(3) . . ?
N3 C6 C5 110.8(3) . . ?
N3 C6 H6A 109.5 . . ?
C5 C6 H6A 109.5 . . ?
N3 C6 H6B 109.5 . . ?
C5 C6 H6B 109.5 . . ?
H6A C6 H6B 108.1 . . ?
N3 C7 C8 111.9(3) . . ?
N3 C7 H7A 109.2 . . ?
C8 C7 H7A 109.2 . . ?
N3 C7 H7B 109.2 . . ?
C8 C7 H7B 109.2 . . ?
H7A C7 H7B 107.9 . . ?
C7 C8 C9 112.3(3) . . ?
C7 C8 H8A 109.1 . . ?
C9 C8 H8A 109.1 . . ?
C7 C8 H8B 109.1 . . ?
C9 C8 H8B 109.1 . . ?
H8A C8 H8B 107.9 . . ?
C8 C9 C10 113.1(3) . . ?
C8 C9 H9A 109.0 . . ?
C10 C9 H9A 109.0 . . ?
C8 C9 H9B 109.0 . . ?
C10 C9 H9B 109.0 . . ?
H9A C9 H9B 107.8 . . ?
N4 C10 C9 110.3(3) . . ?
N4 C10 H10A 109.6 . . ?
C9 C10 H10A 109.6 . . ?
N4 C10 H10B 109.6 . . ?
C9 C10 H10B 109.6 . . ?
H10A C10 H10B 108.1 . . ?
N4 C11 C12 111.4(3) . . ?
N4 C11 H11A 109.3 . . ?
C12 C11 H11A 109.3 . . ?
N4 C11 H11B 109.3 . . ?
C12 C11 H11B 109.3 . . ?
H11A C11 H11B 108.0 . . ?
C13 C12 C16 118.0(4) . . ?
C13 C12 C11 120.0(4) . . ?
C16 C12 C11 122.0(4) . . ?
N2 C13 C12 123.4(4) . . ?
N2 C13 H13 118.3 . . ?
C12 C13 H13 118.3 . . ?
N2 C14 C15 122.7(4) . . ?
N2 C14 H14 118.6 . . ?
C15 C14 H14 118.6 . . ?
C16 C15 C14 119.0(4) . . ?
C16 C15 H15 120.5 . . ?
C14 C15 H15 120.5 . . ?
C15 C16 C12 119.1(4) . . ?
C15 C16 H16 120.4 . . ?
C12 C16 H16 120.4 . . ?
O1 C17 O2 123.9(4) . . ?
O1 C17 C18 118.3(4) . . ?
O2 C17 C18 117.8(4) . . ?
C25 C18 C19 119.0(4) . . ?
C25 C18 C17 120.4(4) . . ?
C19 C18 C17 120.6(4) . . ?
C20 C19 C18 121.0(4) . . ?
C20 C19 H19 119.5 . . ?
C18 C19 H19 119.5 . . ?
C19 C20 C22 119.0(3) . . ?
C19 C20 C21 123.0(3) . . ?
C22 C20 C21 118.0(4) . . ?
O5 C21 O6 123.2(4) . . ?
O5 C21 C20 117.7(3) . . ?
O6 C21 C20 119.0(4) . . ?
C20 C22 C23 121.3(4) . . ?
C20 C22 H22 119.3 . . ?
C23 C22 H22 119.3 . . ?
C25 C23 C22 118.6(4) . . ?
C25 C23 C24 123.1(4) . . ?
C22 C23 C24 118.3(4) . . ?
O4 C24 O3 126.2(4) . . ?
O4 C24 C23 117.4(4) . . ?
O3 C24 C23 116.4(4) . . ?
C23 C25 C18 121.1(4) . . ?
C23 C25 H25 119.5 . . ?
C18 C25 H25 119.5 . . ?
O8 C26 O7 124.2(4) . . ?
O8 C26 C27 117.2(3) . . ?
O7 C26 C27 118.6(3) . . ?
C34 C27 C28 119.0(4) . . ?
C34 C27 C26 121.4(3) . . ?
C28 C27 C26 119.7(3) . . ?
C29 C28 C27 121.0(4) . . ?
C29 C28 H28 119.5 . . ?
C27 C28 H28 119.5 . . ?
C31 C29 C28 119.0(3) . . ?
C31 C29 C30 118.0(4) . . ?
C28 C29 C30 122.9(4) . . ?
O10 C30 O9 123.6(4) . . ?
O10 C30 C29 117.6(4) . . ?
O9 C30 C29 118.8(4) . . ?
C29 C31 C32 121.4(4) . . ?
C29 C31 H31 119.3 . . ?
C32 C31 H31 119.3 . . ?
C34 C32 C31 119.0(4) . . ?
C34 C32 C33 123.0(4) . . ?
C31 C32 C33 118.0(4) . . ?
O12 C33 O11 125.3(4) . . ?
O12 C33 C32 117.4(4) . . ?
O11 C33 C32 117.2(4) . . ?
C32 C34 C27 120.7(3) . . ?
C32 C34 H34 119.7 . . ?
C27 C34 H34 119.7 . . ?
C1 N1 C4 118.1(3) . . ?
C1 N1 Ni1 119.6(3) . . ?
C4 N1 Ni1 121.7(3) . . ?
C14 N2 C13 117.8(4) . . ?
C14 N2 Ni1 120.3(3) . 1_556 ?
C13 N2 Ni1 121.9(3) . 1_556 ?
C6 N3 C7 112.4(3) . . ?
C6 N3 H3N 107(3) . . ?
C7 N3 H3N 106(3) . . ?
C11 N4 C10 112.3(3) . . ?
C11 N4 H4N 112(3) . . ?
C10 N4 H4N 107(3) . . ?
C17 O2 Ni1 130.6(3) . . ?
C24 O3 Ni2 121.6(3) . 1_445 ?
C21 O6 H6 109.5 . . ?
C26 O8 Ni1 128.5(3) . . ?
C30 O9 H9 109.5 . . ?
C33 O12 Ni2 124.7(3) . . ?
O2 Ni1 O8 177.97(11) . . ?
O2 Ni1 N2 87.53(13) . 1_554 ?
O8 Ni1 N2 92.44(13) . 1_554 ?
O2 Ni1 N1 92.65(12) . . ?
O8 Ni1 N1 89.38(12) . . ?
N2 Ni1 N1 88.73(13) 1_554 . ?
O2 Ni1 O4W 89.03(12) . . ?
O8 Ni1 O4W 90.98(12) . . ?
N2 Ni1 O4W 176.50(13) 1_554 . ?
N1 Ni1 O4W 92.06(12) . . ?
O2 Ni1 O3W 88.55(12) . . ?
O8 Ni1 O3W 89.42(11) . . ?
N2 Ni1 O3W 88.76(12) 1_554 . ?
N1 Ni1 O3W 177.17(13) . . ?
O4W Ni1 O3W 90.52(11) . . ?
O3 Ni2 O12 93.37(11) 1_665 . ?
O3 Ni2 O5W 92.09(13) 1_665 . ?
O12 Ni2 O5W 87.29(13) . . ?
O3 Ni2 O6W 176.48(13) 1_665 . ?
O12 Ni2 O6W 88.96(11) . . ?
O5W Ni2 O6W 90.65(14) . . ?
O3 Ni2 O8W 85.64(13) 1_665 . ?
O12 Ni2 O8W 92.50(12) . . ?
O5W Ni2 O8W 177.71(14) . . ?
O6W Ni2 O8W 91.63(14) . . ?
O3 Ni2 O7W 91.74(11) 1_665 . ?
O12 Ni2 O7W 174.85(11) . . ?
O5W Ni2 O7W 93.13(13) . . ?
O6W Ni2 O7W 85.90(11) . . ?
O8W Ni2 O7W 87.28(12) . . ?
H1A O1W H1B 93(2) . . ?

loop_
_geom_bond_atom_site_label_1
_geom_bond_atom_site_label_2
_geom_bond_distance
_geom_bond_site_symmetry_2
_geom_bond_publ_flag
C1 N1 1.326(5) . ?
C1 C2 1.376(6) . ?
C1 H1 0.9300 . ?
C2 C3 1.376(6) . ?
C2 H2 0.9300 . ?
C3 C5 1.386(6) . ?
C3 H3 0.9300 . ?
C4 N1 1.351(5) . ?
C4 C5 1.380(5) . ?
C4 H4 0.9300 . ?
C5 C6 1.520(5) . ?
C6 N3 1.494(5) . ?
C6 H6A 0.9700 . ?
C6 H6B 0.9700 . ?
C7 N3 1.497(5) . ?
C7 C8 1.513(6) . ?
C7 H7A 0.9700 . ?
C7 H7B 0.9700 . ?
C8 C9 1.521(5) . ?
C8 H8A 0.9700 . ?
C8 H8B 0.9700 . ?
C9 C10 1.523(6) . ?
C9 H9A 0.9700 . ?
C9 H9B 0.9700 . ?
C10 N4 1.504(5) . ?
C10 H10A 0.9700 . ?
C10 H10B 0.9700 . ?
C11 N4 1.490(5) . ?
C11 C12 1.508(5) . ?
C11 H11A 0.9700 . ?
C11 H11B 0.9700 . ?
C12 C13 1.370(6) . ?
C12 C16 1.394(6) . ?
C13 N2 1.349(5) . ?
C13 H13 0.9300 . ?
C14 N2 1.332(5) . ?
C14 C15 1.380(7) . ?
C14 H14 0.9300 . ?
C15 C16 1.378(6) . ?
C15 H15 0.9300 . ?
C16 H16 0.9300 . ?
C17 O1 1.248(5) . ?
C17 O2 1.249(5) . ?
C17 C18 1.489(6) . ?
C18 C25 1.395(6) . ?
C18 C19 1.395(5) . ?
C19 C20 1.378(6) . ?
C19 H19 0.9300 . ?
C20 C22 1.389(5) . ?
C20 C21 1.511(5) . ?
C21 O5 1.239(5) . ?
C21 O6 1.259(5) . ?
C22 C23 1.399(5) . ?
C22 H22 0.9300 . ?
C23 C25 1.381(6) . ?
C23 C24 1.510(6) . ?
C24 O4 1.234(5) . ?
C24 O3 1.254(5) . ?
C25 H25 0.9300 . ?
C26 O8 1.259(5) . ?
C26 O7 1.267(5) . ?
C26 C27 1.496(6) . ?
C27 C34 1.392(5) . ?
C27 C28 1.399(5) . ?
C28 C29 1.381(6) . ?
C28 H28 0.9300 . ?
C29 C31 1.379(5) . ?
C29 C30 1.517(5) . ?
C30 O10 1.236(5) . ?
C30 O9 1.268(5) . ?
C31 C32 1.394(5) . ?
C31 H31 0.9300 . ?
C32 C34 1.386(6) . ?
C32 C33 1.502(6) . ?
C33 O12 1.256(5) . ?
C33 O11 1.259(5) . ?
C34 H34 0.9300 . ?
N1 Ni1 2.100(3) . ?
N2 Ni1 2.092(3) 1_556 ?
N3 H3N 0.840(19) . ?
N4 H4N 0.84(2) . ?
O2 Ni1 2.044(3) . ?
O3 Ni2 2.023(3) 1_445 ?
O3W Ni1 2.118(3) . ?
O4W Ni1 2.102(3) . ?
O6 H6 0.8200 . ?
O5W Ni2 2.083(3) . ?
O6W Ni2 2.085(3) . ?
O8 Ni1 2.062(3) . ?
O7W Ni2 2.118(3) . ?
O9 H9 0.8200 . ?
O8W Ni2 2.107(3) . ?
O12 Ni2 2.045(3) . ?
Ni1 N2 2.092(3) 1_554 ?
Ni2 O3 2.023(3) 1_665 ?
O1W H1A 0.94(2) . ?
O1W H1B 0.96(2) . ?
O2W H2A 0.96(4) . ?

loop_
_geom_hbond_atom_site_label_D
_geom_hbond_atom_site_label_H
_geom_hbond_atom_site_label_A
_geom_hbond_distance_DH
_geom_hbond_distance_HA
_geom_hbond_distance_DA
_geom_hbond_angle_DHA
_geom_hbond_site_symmetry_A
N3 H3N O6 0.840(19) 1.97(2) 2.805(4) 178(5) 1_565
N4 H4N O10 0.84(2) 1.97(2) 2.810(5) 173(4) 2_666
